data_1571154
loop_
_publ_author_name
'H&#xfc;&#xdf;ler, Christopher'
'Dietl, Martin C.'
'Kahle, Justin'
'Lopes, Eric F.'
'Kawamura, Miku'
'Kr&#xe4;mer, Petra'
'Rominger, Frank'
'Rudolph, Matthias'
'Hachiya, Iwao'
'Hashmi, A Stephen K'

_publ_section_title
;
 Synthesis and structural properties of <i>para</i>-diselenopyrazines.
;
_journal_issue 28
_journal_name_full 'Chemical communications (Cambridge, England)'
_journal_page_first 3786
_journal_page_last 3789
_journal_paper_doi 10.1039/d4cc00460d
_journal_volume 60
_journal_year 2024
_chemical_formula_sum 'C8 H4 N2 Se2'
_chemical_formula_weight 286.05
_chemical_name_common '3b in manuscript'
_space_group_crystal_system monoclinic
_space_group_IT_number 14
_space_group_name_Hall '-P 2yn'
_space_group_name_H-M_alt 'P 1 21/n 1'
_atom_sites_solution_hydrogens geom
_audit_creation_method SHELXL-2018/3
_audit_update_record
;
2023-12-11 deposited with the CCDC.	2024-03-06 downloaded from the CCDC.
;
_cell_angle_alpha 90
_cell_angle_beta 96.9877(19)
_cell_angle_gamma 90
_cell_formula_units_Z 2
_cell_length_a 4.1984(7)
_cell_length_b 8.1335(12)
_cell_length_c 12.0157(18)
_cell_measurement_reflns_used 2517
_cell_measurement_temperature 200(2)
_cell_measurement_theta_max 29.97
_cell_measurement_theta_min 3.03
_cell_volume 407.26(11)
_computing_cell_refinement 'Bruker SAINT'
_computing_data_collection 'Bruker APEX2'
_computing_data_reduction 'Bruker SAINT'
_computing_molecular_graphics 'Bruker SHELXTL'
_computing_publication_material 'Bruker SHELXTL'
_computing_structure_refinement 'SHELXL-2018/3 (Sheldrick, 2018)'
_computing_structure_solution 'SHELXT-2018/2 (Sheldrick 2015)'
_diffrn_ambient_temperature 200(2)
_diffrn_measured_fraction_theta_full 0.990
_diffrn_measured_fraction_theta_max 0.930
_diffrn_measurement_device_type 'Bruker APEX-II Quazar area detector'
_diffrn_measurement_method '\f and \w scans'
_diffrn_radiation_type MoK\a
_diffrn_radiation_wavelength 0.71073
_diffrn_reflns_av_R_equivalents 0.0275
_diffrn_reflns_av_unetI/netI 0.0239
_diffrn_reflns_Laue_measured_fraction_full 0.990
_diffrn_reflns_Laue_measured_fraction_max 0.930
_diffrn_reflns_limit_h_max 5
_diffrn_reflns_limit_h_min -5
_diffrn_reflns_limit_k_max 11
_diffrn_reflns_limit_k_min -11
_diffrn_reflns_limit_l_max 16
_diffrn_reflns_limit_l_min -16
_diffrn_reflns_number 4782
_diffrn_reflns_point_group_measured_fraction_full 0.990
_diffrn_reflns_point_group_measured_fraction_max 0.930
_diffrn_reflns_theta_full 25.242
_diffrn_reflns_theta_max 30.249
_diffrn_reflns_theta_min 3.031
_diffrn_source 'ImuS microsource'
_exptl_absorpt_coefficient_mu 9.013
_exptl_absorpt_correction_T_max 0.7460
_exptl_absorpt_correction_T_min 0.4530
_exptl_absorpt_correction_type multi-scan
_exptl_absorpt_process_details
;
Sheldrick, G. M. (2008). <i>SADABS</i>. University of G\"ottingen, Germany.
;
_exptl_crystal_colour brown
_exptl_crystal_density_diffrn 2.333
_exptl_crystal_description plank
_exptl_crystal_F_000 268
_exptl_crystal_size_max 0.187
_exptl_crystal_size_mid 0.046
_exptl_crystal_size_min 0.013
_refine_diff_density_max 0.479
_refine_diff_density_min -0.369
_refine_diff_density_rms 0.107
_refine_ls_extinction_method none
_refine_ls_goodness_of_fit_ref 1.106
_refine_ls_hydrogen_treatment constr
_refine_ls_matrix_type full
_refine_ls_number_parameters 55
_refine_ls_number_reflns 1120
_refine_ls_number_restraints 0
_refine_ls_restrained_S_all 1.106
_refine_ls_R_factor_all 0.0302
_refine_ls_R_factor_gt 0.0231
_refine_ls_shift/su_max 0.001
_refine_ls_shift/su_mean 0.000
_refine_ls_structure_factor_coef Fsqd
_refine_ls_weighting_details 'w=1/[\s^2^(Fo^2^)+(0.0254P)^2^+0.3804P] where P=(Fo^2^+2Fc^2^)/3'
_refine_ls_weighting_scheme calc
_refine_ls_wR_factor_gt 0.0559
_refine_ls_wR_factor_ref 0.0583
_reflns_Friedel_coverage 0.000
_reflns_number_gt 969
_reflns_number_total 1120
_reflns_threshold_expression 'I > 2\s(I)'
_cod_data_source_file d4cc00460d2.cif
_cod_data_source_block chr33
_cod_depositor_comments 'Adding full bibliography for 1571152--1571156.cif.'
_cod_original_sg_symbol_H-M 'P 21/n'
_cod_database_code 1571154
_shelx_shelxl_version_number 2018/3
_shelx_space_group_comment
; 
The symmetry employed for this shelxl refinement is uniquely defined 
by the following loop, which should always be used as a source of 
symmetry information in preference to the above space-group names. 
They are only intended as comments. 
;
_shelx_estimated_absorpt_t_min 0.283
_shelx_estimated_absorpt_t_max 0.892

loop_
_space_group_symop_operation_xyz
'x, y, z'
'-x+1/2, y+1/2, -z+1/2'
'-x, -y, -z'
'x-1/2, -y-1/2, z-1/2'

loop_
_atom_site_label
_atom_site_type_symbol
_atom_site_fract_x
_atom_site_fract_y
_atom_site_fract_z
_atom_site_U_iso_or_equiv
_atom_site_adp_type
_atom_site_occupancy
_atom_site_site_symmetry_order
_atom_site_calc_flag
_atom_site_refinement_flags_posn
_atom_site_refinement_flags_adp
_atom_site_refinement_flags_occupancy
_atom_site_disorder_assembly
_atom_site_disorder_group
Se1 Se 0.17348(6) 0.35260(3) 0.26757(2) 0.02413(10) Uani 1 1 d . . . . .
C2 C 0.0068(6) 0.2014(3) 0.3635(2) 0.0244(5) Uani 1 1 d . . . . .
H2 H -0.130718 0.113660 0.336517 0.029 Uiso 1 1 calc R U . . .
C3 C 0.0979(6) 0.2272(3) 0.4743(2) 0.0240(5) Uani 1 1 d . . . . .
H3 H 0.030540 0.159824 0.531576 0.029 Uiso 1 1 calc R U . . .
C4 C 0.3079(6) 0.3675(3) 0.49661(19) 0.0193(4) Uani 1 1 d . . . . .
C5 C 0.3771(5) 0.4531(3) 0.39911(18) 0.0188(4) Uani 1 1 d . . . . .
N6 N 0.4333(5) 0.4167(3) 0.59975(16) 0.0203(4) Uani 1 1 d . . . . .

loop_
_atom_site_aniso_label
_atom_site_aniso_U_11
_atom_site_aniso_U_22
_atom_site_aniso_U_33
_atom_site_aniso_U_23
_atom_site_aniso_U_13
_atom_site_aniso_U_12
Se1 0.02790(15) 0.02800(15) 0.01569(14) -0.00286(10) -0.00059(9) -0.00123(10)
C2 0.0260(12) 0.0213(11) 0.0250(12) -0.0008(10) -0.0005(9) -0.0012(10)
C3 0.0267(12) 0.0223(12) 0.0228(12) -0.0022(10) 0.0020(10) 0.0007(10)
C4 0.0213(10) 0.0193(11) 0.0171(10) -0.0004(9) 0.0020(8) 0.0032(9)
C5 0.0218(10) 0.0208(11) 0.0135(9) -0.0002(9) 0.0007(8) 0.0048(9)
N6 0.0241(10) 0.0204(10) 0.0164(9) 0.0000(8) 0.0019(7) 0.0025(8)

loop_
_atom_type_symbol
_atom_type_description
_atom_type_scat_dispersion_real
_atom_type_scat_dispersion_imag
_atom_type_scat_source
C C 0.0033 0.0016 'International Tables Vol C Tables 4.2.6.8 and 6.1.1.4'
H H 0.0000 0.0000 'International Tables Vol C Tables 4.2.6.8 and 6.1.1.4'
N N 0.0061 0.0033 'International Tables Vol C Tables 4.2.6.8 and 6.1.1.4'
Se Se -0.0929 2.2259 'International Tables Vol C Tables 4.2.6.8 and 6.1.1.4'

loop_
_geom_angle_atom_site_label_1
_geom_angle_atom_site_label_2
_geom_angle_atom_site_label_3
_geom_angle
_geom_angle_site_symmetry_1
_geom_angle_site_symmetry_3
_geom_angle_publ_flag
C2 Se1 C5 86.22(11) . . ?
C3 C2 Se1 114.8(2) . . ?
C3 C2 H2 122.6 . . ?
Se1 C2 H2 122.6 . . ?
C2 C3 C4 113.4(2) . . ?
C2 C3 H3 123.3 . . ?
C4 C3 H3 123.3 . . ?
N6 C4 C5 121.1(2) . . ?
N6 C4 C3 124.5(2) . . ?
C5 C4 C3 114.4(2) . . ?
N6 C5 C4 124.4(2) 3_666 . ?
N6 C5 Se1 124.41(17) 3_666 . ?
C4 C5 Se1 111.13(18) . . ?
C5 N6 C4 114.5(2) 3_666 . ?

loop_
_geom_bond_atom_site_label_1
_geom_bond_atom_site_label_2
_geom_bond_distance
_geom_bond_site_symmetry_2
_geom_bond_publ_flag
Se1 C2 1.878(3) . ?
Se1 C5 1.889(2) . ?
C2 C3 1.355(3) . ?
C2 H2 0.9500 . ?
C3 C4 1.447(3) . ?
C3 H3 0.9500 . ?
C4 N6 1.347(3) . ?
C4 C5 1.423(3) . ?
C5 N6 1.324(3) 3_666 ?

loop_
_geom_torsion_atom_site_label_1
_geom_torsion_atom_site_label_2
_geom_torsion_atom_site_label_3
_geom_torsion_atom_site_label_4
_geom_torsion
_geom_torsion_site_symmetry_1
_geom_torsion_site_symmetry_2
_geom_torsion_site_symmetry_3
_geom_torsion_site_symmetry_4
_geom_torsion_publ_flag
C5 Se1 C2 C3 -0.3(2) . . . . ?
Se1 C2 C3 C4 -0.1(3) . . . . ?
C2 C3 C4 N6 -179.1(2) . . . . ?
C2 C3 C4 C5 0.6(3) . . . . ?
N6 C4 C5 N6 0.6(4) . . . 3_666 ?
C3 C4 C5 N6 -179.1(2) . . . 3_666 ?
N6 C4 C5 Se1 178.89(17) . . . . ?
C3 C4 C5 Se1 -0.8(3) . . . . ?
C2 Se1 C5 N6 178.9(2) . . . 3_666 ?
C2 Se1 C5 C4 0.65(17) . . . . ?
C5 C4 N6 C5 -0.6(4) . . . 3_666 ?
C3 C4 N6 C5 179.1(2) . . . 3_666 ?
